data_1556568
loop_
_publ_author_name
'Zheng, Guijuan'
'Zhou, Junfei'
'Huang, Lang'
'Zhang, Hao'
'Sun, Na'
'Zhang, Hanqi'
'Jin, Pengfei'
'Yue, Mingbo'
'Meng, Lingkui'
'Yao, Guangmin'

_publ_section_title
;
 Antinociceptive Grayanane Diterpenoids from the Leaves of <i>Pieris
 japonica</i>.
;
_journal_issue 12
_journal_name_full 'Journal of natural products'
_journal_page_first 3330
_journal_page_last 3339
_journal_paper_doi 10.1021/acs.jnatprod.9b00569
_journal_volume 82
_journal_year 2019
_chemical_absolute_configuration ad
_chemical_formula_moiety 'C20 H34 O6'
_chemical_formula_sum 'C20 H34 O6'
_chemical_formula_weight 370.47
_space_group_crystal_system monoclinic
_space_group_IT_number 4
_space_group_name_Hall 'P 2yb'
_space_group_name_H-M_alt 'P 1 21 1'
_atom_sites_solution_hydrogens mixed
_atom_sites_solution_primary dual
_audit_creation_date 2018-04-24
_audit_creation_method
;
Olex2 1.2
(compiled 2017.08.10 svn.r3458 for OlexSys, GUI svn.r5381)
;
_cell_angle_alpha 90
_cell_angle_beta 90.9660(10)
_cell_angle_gamma 90
_cell_formula_units_Z 8
_cell_length_a 12.76150(10)
_cell_length_b 23.2559(2)
_cell_length_c 12.86880(10)
_cell_measurement_reflns_used 23788
_cell_measurement_temperature 100.00(10)
_cell_measurement_theta_max 73.5800
_cell_measurement_theta_min 3.4530
_cell_volume 3818.66(5)
_computing_cell_refinement 'CrysAlisPro 1.171.39.28b (Rigaku OD, 2015)'
_computing_data_collection 'CrysAlisPro 1.171.39.28b (Rigaku OD, 2015)'
_computing_data_reduction 'CrysAlisPro 1.171.39.28b (Rigaku OD, 2015)'
_computing_molecular_graphics 'Olex2 (Dolomanov et al., 2009)'
_computing_publication_material 'Olex2 (Dolomanov et al., 2009)'
_computing_structure_refinement 'ShelXL (Sheldrick, 2015)'
_computing_structure_solution 'ShelXT (Sheldrick, 2015)'
_diffrn_ambient_environment N~2~
_diffrn_ambient_temperature 100.00(10)
_diffrn_detector 'CCD plate'
_diffrn_measured_fraction_theta_full 0.999
_diffrn_measured_fraction_theta_max 0.985
_diffrn_measurement_details
;
List of Runs (angles in degrees, time in seconds):

  # Type    Start    End  Width  t~exp~   \w     \q     \k     \f   Frames
--------------------------------------------------------------------------
  1  \w    -24.00  20.00   0.50    0.50    --    0.00 -82.00 150.00   88
  2  \w    -31.00  31.00   0.50    0.50    --    0.00 -82.00  60.00  124
  3  \w      8.00  58.00   0.50    0.50    --    0.00  38.00-120.00  100
  4  \w     14.00  41.00   0.50    0.50    --    0.00  38.00   0.00   54
  5  \w    -44.00 -17.00   0.50    0.50    --    0.00 -77.00 150.00   54
  6  \w     -3.00  29.00   0.50    0.50    --    0.00 -77.00 150.00   64
  7  \w    -44.00  27.00   0.50    0.50    --    0.00 -77.00-120.00  142
  8  \w      8.00 126.00   0.50    1.00    --   94.60 -82.00 -30.00  236
  9  \w     34.00  88.00   0.50    1.00    --   94.60 -45.00-150.00  108
 10  \w     16.00 118.00   0.50    1.00    --   94.60 -61.00 -30.00  204
 11  \w      5.00  30.00   0.50    1.00    --   94.60 -61.00-150.00   50
 12  \w     44.00 108.00   0.50    1.00    --   94.60 -61.00-150.00  128
 13  \w     88.00 162.00   0.50    1.00    --   94.60  61.00 -30.00  148
 14  \w     89.00 114.00   0.50    1.00    --   94.60 -82.00-120.00   50
 15  \w     97.00 123.00   0.50    1.00    --   94.60 -82.00  90.00   52
 16  \w     80.00 116.00   0.50    1.00    --   94.60 -15.00 -30.00   72
 17  \w     15.00 118.00   0.50    1.00    --   94.60 -61.00 120.00  206
 18  \w     93.00 119.00   0.50    1.00    --   94.60 -82.00  30.00   52
 19  \w     90.00 115.00   0.50    1.00    --   94.60 -82.00-180.00   50
 20  \w     71.00 178.00   0.50    1.00    --   94.60  15.00  90.00  214
 21  \w     75.00 168.00   0.50    1.00    --   94.60  45.00-150.00  186
 22  \w      6.00 125.00   0.50    1.00    --   94.60 -82.00 120.00  238
 23  \w     71.00  96.00   0.50    1.00    --   94.60 -82.00 -90.00   50
 24  \w     83.00 181.00   0.50    1.00    --   94.60  15.00 120.00  196
;
_diffrn_measurement_device 'four-circle diffractometer'
_diffrn_measurement_device_type 'XtaLAB AFC12 (RINC): Kappa single'
_diffrn_measurement_method '\w scans'
_diffrn_orient_matrix_type 'CrysAlisPro convention (1999,Acta A55,543-557)'
_diffrn_orient_matrix_UB_11 0.0943771000
_diffrn_orient_matrix_UB_12 -0.0375529000
_diffrn_orient_matrix_UB_13 -0.0293791000
_diffrn_orient_matrix_UB_21 0.0551543000
_diffrn_orient_matrix_UB_22 0.0532565000
_diffrn_orient_matrix_UB_23 -0.0447567000
_diffrn_orient_matrix_UB_31 0.0512768000
_diffrn_orient_matrix_UB_32 0.0119802000
_diffrn_orient_matrix_UB_33 0.1070629000
_diffrn_radiation_monochromator graphite
_diffrn_radiation_probe x-ray
_diffrn_radiation_type CuK\a
_diffrn_radiation_wavelength 1.54184
_diffrn_reflns_av_R_equivalents 0.0301
_diffrn_reflns_av_unetI/netI 0.0340
_diffrn_reflns_Laue_measured_fraction_full 0.999
_diffrn_reflns_Laue_measured_fraction_max 0.985
_diffrn_reflns_limit_h_max 15
_diffrn_reflns_limit_h_min -15
_diffrn_reflns_limit_k_max 28
_diffrn_reflns_limit_k_min -28
_diffrn_reflns_limit_l_max 16
_diffrn_reflns_limit_l_min -12
_diffrn_reflns_number 42822
_diffrn_reflns_point_group_measured_fraction_full 0.995
_diffrn_reflns_point_group_measured_fraction_max 0.969
_diffrn_reflns_theta_full 67.684
_diffrn_reflns_theta_max 73.930
_diffrn_reflns_theta_min 3.435
_diffrn_source 'fine-focus sealed X-ray tube'
_diffrn_source_type 'Enhance (Cu) X-ray Source'
_exptl_absorpt_coefficient_mu 0.763
_exptl_absorpt_correction_T_max 1.00000
_exptl_absorpt_correction_T_min 0.57503
_exptl_absorpt_correction_type multi-scan
_exptl_absorpt_process_details
;
CrysAlisPro 1.171.39.28b (Rigaku Oxford Diffraction, 2015)
Empirical absorption correction using spherical harmonics,
 implemented in SCALE3 ABSPACK scaling algorithm.
;
_exptl_crystal_density_diffrn 1.289
_exptl_crystal_description block
_exptl_crystal_F_000 1616
_exptl_crystal_size_max 0.10
_exptl_crystal_size_mid 0.10
_exptl_crystal_size_min 0.10
_refine_diff_density_max 0.446
_refine_diff_density_min -0.218
_refine_diff_density_rms 0.042
_refine_ls_abs_structure_details
;
 Flack x determined using 6416 quotients [(I+)-(I-)]/[(I+)+(I-)]
 (Parsons, Flack and Wagner, Acta Cryst. B69 (2013) 249-259).
;
_refine_ls_abs_structure_Flack 0.03(4)
_refine_ls_extinction_method none
_refine_ls_goodness_of_fit_ref 1.059
_refine_ls_hydrogen_treatment mixed
_refine_ls_matrix_type full
_refine_ls_number_parameters 1004
_refine_ls_number_reflns 14959
_refine_ls_number_restraints 1
_refine_ls_restrained_S_all 1.059
_refine_ls_R_factor_all 0.0336
_refine_ls_R_factor_gt 0.0315
_refine_ls_shift/su_max 0.001
_refine_ls_shift/su_mean 0.000
_refine_ls_structure_factor_coef Fsqd
_refine_ls_weighting_details 'w=1/[\s^2^(Fo^2^)+(0.0390P)^2^+0.8070P] where P=(Fo^2^+2Fc^2^)/3'
_refine_ls_weighting_scheme calc
_refine_ls_wR_factor_gt 0.0790
_refine_ls_wR_factor_ref 0.0800
_reflns_Friedel_coverage 0.917
_reflns_Friedel_fraction_full 0.991
_reflns_Friedel_fraction_max 0.951
_reflns_number_gt 14232
_reflns_number_total 14959
_reflns_threshold_expression 'I > 2\s(I)'
_cod_data_source_file np9b00569_si_004.cif
_cod_data_source_block 20180424_1
_cod_depositor_comments
;
Adding full bibliography for 1556567--1556572.cif.

2022-05-28
Z value and formula fixed to values more according to usual
chemical conventions.                 miguel
;
_cod_original_formula_sum 'C80 H136 O24'
_cod_original_formula_weight 1481.88
_cod_original_formula_moiety '4(C20 H34 O6)'
_cod_original_formula_units_Z 2
_cod_database_code 1556568
_shelx_shelxl_version_number 2014/7
_shelx_space_group_comment
;
The symmetry employed for this shelxl refinement is uniquely defined
by the following loop, which should always be used as a source of
symmetry information in preference to the above space-group names.
They are only intended as comments.
;
_reflns_odcompleteness_completeness 99.97
_reflns_odcompleteness_iscentric 1
_reflns_odcompleteness_theta 66.97
_olex2_refinement_description
;
1. Fixed Uiso
 At 1.2 times of:
  All C(H) groups, All C(H,H) groups
 At 1.5 times of:
  All C(H,H,H) groups, All O(H) groups
2.a Ternary CH refined with riding coordinates:
 C00S(H00S), C00U(H00U), C00W(H00W), C00Z(H00Z), C014(H014), C017(H017),
 C01A(H01Z), C01B(H01P), C01J(H01T), C01P(H1AA), C01Q(H01W), C01R(H9AA),
 C01U(H0BA), C01X(H1BA), C025(H025), C027(H027)
2.b Secondary CH2 refined with riding coordinates:
 C011(H01L,H01M), C012(H01N,H01O), C015(H01X,H01Y), C019(H01A,H01B), C01F(H01,
 HB), C01G(H01C,H01D), C01K(H0AA,HC), C01O(H01U,H01V), C01S(H01E,H01F),
 C01V(H01G,H01H), C01Y(H2BA,HF), C01Z(H3AA,HG), C020(H3BA,HH), C021(H02N,H02O),
 C026(H02P,H02Q), C028(H02D,H02E), C029(H4BA,HI), C02C(H02,HJ), C02G(H02X,H02Y),
  C02I(H5BA,HM), C02J(H5AA,HN), C02Q(H8BA,HU), C02T(H9BA,HX), C02W(H02L,H02M)
2.c Idealised Me refined as rotating group:
 C01D(H8AA,H,HA), C01H(H01Q,H01R,H01S), C01T(H2AA,HD,HE), C01W(H01I,H01J,H01K),
  C024(H02A,H02B,H02C), C02D(H02R,H02S,H02T), C02E(H02U,H02V,H02W), C02H(H4AA,
 HK,HL), C02K(H02F,H02G,H02H), C02L(H6BA,HO,HP), C02N(H6AA,HQ,HR), C02P(H7BA,HS,
 HT), C02S(H7AA,HV,HW), C02U(H02Z,HY,HZ), C02V(H02I,H02J,H02K), C02X(H0CA,H1CA,
 H2CA)
2.d Idealised tetrahedral OH refined as rotating group:
 O001(H001), O003(H003), O006(H006), O007(H007), O008(H008), O009(H009),
 O00A(H00A), O00B(H00B), O00D(H00D), O00F(H00F), O00G(H00G), O00H(H00H),
 O00K(H00K), O00N(H00N), O00P(H00P)
;
_olex2_submission_special_instructions 'No special instructions were received'
_oxdiff_exptl_absorpt_empirical_details
;
Empirical correction (ABSPACK) includes:
- Absorption correction using spherical harmonics
- Frame scaling
;
_oxdiff_exptl_absorpt_empirical_full_max 1.658
_oxdiff_exptl_absorpt_empirical_full_min 0.628

loop_
_space_group_symop_operation_xyz
'x, y, z'
'-x, y+1/2, -z'

loop_
_atom_site_label
_atom_site_type_symbol
_atom_site_fract_x
_atom_site_fract_y
_atom_site_fract_z
_atom_site_U_iso_or_equiv
_atom_site_adp_type
_atom_site_occupancy
_atom_site_site_symmetry_order
_atom_site_calc_flag
_atom_site_refinement_flags_posn
O001 O 0.33595(12) 0.43397(7) 0.48989(12) 0.0147(3) Uani 1 1 d .
H001 H 0.3752 0.4392 0.5401 0.022 Uiso 1 1 calc GR
O002 O 0.11703(12) 0.53061(7) 0.99322(13) 0.0152(3) Uani 1 1 d .
O003 O 0.74058(12) 0.43440(7) 0.39719(12) 0.0152(3) Uani 1 1 d .
H003 H 0.7471 0.4075 0.3566 0.023 Uiso 1 1 calc GR
O004 O 0.82646(13) 0.45353(7) -0.18713(13) 0.0168(3) Uani 1 1 d .
O005 O 0.22674(13) 0.50577(7) 0.17341(12) 0.0149(3) Uani 1 1 d .
O006 O 0.77728(13) 0.71733(7) 0.57791(13) 0.0175(3) Uani 1 1 d .
H006 H 0.7703 0.7524 0.5764 0.026 Uiso 1 1 calc GR
O007 O 0.62843(13) 0.73859(7) 0.02372(13) 0.0178(3) Uani 1 1 d .
H007 H 0.6010 0.7263 0.0764 0.027 Uiso 1 1 calc GR
O008 O 0.42638(12) 0.44551(7) 0.88593(12) 0.0138(3) Uani 1 1 d .
H008 H 0.4225 0.4179 0.9253 0.021 Uiso 1 1 calc GR
O009 O 0.61151(12) 0.47919(7) -0.19663(12) 0.0163(3) Uani 1 1 d .
H009 H 0.5636 0.4625 -0.1675 0.025 Uiso 1 1 calc GR
O00A O 0.42217(12) 0.46916(7) 0.67208(12) 0.0167(3) Uani 1 1 d .
H00A H 0.4823 0.4760 0.6918 0.025 Uiso 1 1 calc GR
O00B O 0.18742(13) 0.72215(7) 0.66742(13) 0.0189(3) Uani 1 1 d .
H00B H 0.1259 0.7153 0.6528 0.028 Uiso 1 1 calc GR
O00C O 0.94003(13) 0.54356(7) 0.11145(13) 0.0161(3) Uani 1 1 d .
O00D O 1.05046(12) 0.51994(7) 0.29332(12) 0.0155(3) Uani 1 1 d .
H00D H 1.0111 0.5248 0.2431 0.023 Uiso 1 1 calc GR
O00E O 0.74402(13) 0.46134(7) 0.61457(13) 0.0166(3) Uani 1 1 d .
O00F O 0.55502(12) 0.46047(7) 0.49041(12) 0.0157(3) Uani 1 1 d .
H00F H 0.6063 0.4463 0.4627 0.024 Uiso 1 1 calc GR
O00G O 0.32721(13) 0.35686(7) 0.97476(13) 0.0183(3) Uani 1 1 d .
H00G H 0.3429 0.3228 0.9698 0.028 Uiso 1 1 calc GR
O00H O 0.84854(13) 0.34406(7) 0.31598(14) 0.0197(4) Uani 1 1 d .
H00H H 0.8343 0.3098 0.3217 0.030 Uiso 1 1 calc GR
O00I O 0.39110(13) 0.72435(7) 0.70313(13) 0.0188(3) Uani 1 1 d .
O00J O 0.98101(14) 0.70975(7) 0.61471(14) 0.0191(3) Uani 1 1 d .
O00K O 0.53913(13) 0.71135(7) 0.40284(13) 0.0205(4) Uani 1 1 d .
H00K H 0.5425 0.6981 0.4619 0.031 Uiso 1 1 calc GR
O00L O 0.56967(14) 0.69071(7) 0.20903(14) 0.0203(4) Uani 1 1 d .
O00M O 0.65124(13) 0.73201(7) -0.18051(13) 0.0194(4) Uani 1 1 d .
O00N O 0.25234(14) 0.33559(7) 0.40532(13) 0.0194(4) Uani 1 1 d .
H00N H 0.2579 0.3589 0.4529 0.029 Uiso 1 1 calc GR
O00P O 0.90940(14) 0.36373(8) -0.08066(15) 0.0252(4) Uani 1 1 d .
H00P H 0.9010 0.3838 -0.1326 0.038 Uiso 1 1 calc GR
C00Q C 0.39509(17) 0.43821(9) 0.39499(17) 0.0125(4) Uani 1 1 d .
C00R C 0.83825(17) 0.44276(10) 0.45520(17) 0.0137(4) Uani 1 1 d .
C00S C 0.81379(17) 0.48616(9) 0.54078(17) 0.0129(4) Uani 1 1 d .
H00S H 0.8797 0.4950 0.5776 0.016 Uiso 1 1 calc R
C00T C 0.76807(17) 0.46347(10) -0.09312(18) 0.0146(4) Uani 1 1 d .
C00U C 0.34994(18) 0.49483(10) 0.74224(17) 0.0140(4) Uani 1 1 d .
H00U H 0.2842 0.5021 0.7039 0.017 Uiso 1 1 calc R
C00V C 0.32683(17) 0.45276(10) 0.83028(18) 0.0141(4) Uani 1 1 d .
C00W C 0.32663(18) 0.56728(10) 0.28747(17) 0.0138(4) Uani 1 1 d .
H00W H 0.2655 0.5670 0.3325 0.017 Uiso 1 1 calc R
C00X C 0.98976(18) 0.51931(10) 0.38796(17) 0.0137(4) Uani 1 1 d .
C00Y C 0.74383(18) 0.71752(10) -0.11909(18) 0.0162(5) Uani 1 1 d .
C00Z C 0.48334(17) 0.48172(10) 0.41154(17) 0.0144(4) Uani 1 1 d .
H00Z H 0.5211 0.4863 0.3464 0.017 Uiso 1 1 calc R
C010 C 0.32429(17) 0.50716(10) 0.23356(17) 0.0131(4) Uani 1 1 d .
C011 C 0.13932(18) 0.67739(10) 0.83164(19) 0.0177(5) Uani 1 1 d .
H01L H 0.0771 0.6604 0.8001 0.021 Uiso 1 1 calc R
H01M H 0.1204 0.7152 0.8569 0.021 Uiso 1 1 calc R
C012 C 0.17500(18) 0.64004(10) 0.92444(18) 0.0163(5) Uani 1 1 d .
H01N H 0.1131 0.6274 0.9607 0.020 Uiso 1 1 calc R
H01O H 0.2153 0.6640 0.9721 0.020 Uiso 1 1 calc R
C013 C 0.17614(17) 0.52941(10) 0.89748(17) 0.0136(4) Uani 1 1 d .
C014 C 0.32313(18) 0.35123(10) 0.32276(18) 0.0155(5) Uani 1 1 d .
H014 H 0.3364 0.3176 0.2790 0.019 Uiso 1 1 calc R
C015 C 0.99156(19) 0.62962(10) 0.35962(18) 0.0166(5) Uani 1 1 d .
H01X H 1.0540 0.6168 0.3245 0.020 Uiso 1 1 calc R
H01Y H 0.9525 0.6538 0.3113 0.020 Uiso 1 1 calc R
C016 C 0.22260(18) 0.68401(9) 0.74857(18) 0.0151(4) Uani 1 1 d .
C017 C 0.67895(18) 0.50557(10) -0.12026(18) 0.0144(4) Uani 1 1 d .
H017 H 0.6390 0.5140 -0.0577 0.017 Uiso 1 1 calc R
C018 C 0.93953(18) 0.67384(10) 0.53313(18) 0.0158(5) Uani 1 1 d .
C019 C 0.27726(18) 0.39971(10) 0.25652(18) 0.0149(4) Uani 1 1 d .
H01A H 0.2015 0.3967 0.2522 0.018 Uiso 1 1 calc R
H01B H 0.3048 0.3983 0.1868 0.018 Uiso 1 1 calc R
C01A C 0.92807(18) 0.35953(10) 0.39277(19) 0.0174(5) Uani 1 1 d .
H01Z H 0.9749 0.3271 0.4079 0.021 Uiso 1 1 calc R
C01B C 0.24185(17) 0.58611(10) 0.89849(18) 0.0139(4) Uani 1 1 d .
H01P H 0.2894 0.5819 0.9586 0.017 Uiso 1 1 calc R
C01C C 0.70602(18) 0.69826(10) -0.01083(18) 0.0152(5) Uani 1 1 d .
C01D C 0.75747(18) 0.54333(10) 0.13055(18) 0.0168(5) Uani 1 1 d .
H8AA H 0.7679 0.5121 0.1784 0.025 Uiso 1 1 calc GR
H H 0.6904 0.5394 0.0965 0.025 Uiso 1 1 calc GR
HA H 0.7600 0.5791 0.1677 0.025 Uiso 1 1 calc GR
C01E C 0.87785(18) 0.38242(10) 0.49272(18) 0.0153(5) Uani 1 1 d .
C01F C 0.98798(18) 0.41006(10) 0.35019(19) 0.0165(5) Uani 1 1 d .
H01 H 0.9969 0.4060 0.2758 0.020 Uiso 1 1 calc R
HB H 1.0566 0.4128 0.3834 0.020 Uiso 1 1 calc R
C01G C 0.30481(19) 0.61755(10) 0.20972(19) 0.0177(5) Uani 1 1 d .
H01C H 0.2665 0.6022 0.1502 0.021 Uiso 1 1 calc R
H01D H 0.2594 0.6451 0.2432 0.021 Uiso 1 1 calc R
C01H C 0.09281(18) 0.52615(10) 0.81176(18) 0.0157(5) Uani 1 1 d .
H01Q H 0.0488 0.4933 0.8231 0.024 Uiso 1 1 calc GR
H01R H 0.1260 0.5226 0.7457 0.024 Uiso 1 1 calc GR
H01S H 0.0511 0.5605 0.8124 0.024 Uiso 1 1 calc GR
C01I C 0.31542(17) 0.60042(10) 0.80677(17) 0.0128(4) Uani 1 1 d .
C01J C 0.24639(17) 0.47495(10) 0.91221(17) 0.0134(4) Uani 1 1 d .
H01T H 0.2896 0.4836 0.9739 0.016 Uiso 1 1 calc R
C01K C 0.76915(17) 0.54283(10) 0.49840(18) 0.0144(4) Uani 1 1 d .
H0AA H 0.7203 0.5577 0.5487 0.017 Uiso 1 1 calc R
HC H 0.7292 0.5343 0.4355 0.017 Uiso 1 1 calc R
C01L C 0.84366(17) 0.54238(10) 0.04946(18) 0.0150(4) Uani 1 1 d .
C01M C 0.44419(18) 0.69135(10) 0.35139(18) 0.0170(5) Uani 1 1 d .
C01N C 0.28704(18) 0.39155(10) 0.79735(18) 0.0153(4) Uani 1 1 d .
C01O C 0.39269(18) 0.55263(9) 0.78058(18) 0.0149(4) Uani 1 1 d .
H01U H 0.4354 0.5453 0.8423 0.018 Uiso 1 1 calc R
H01V H 0.4391 0.5673 0.7279 0.018 Uiso 1 1 calc R
C01P C 0.92149(17) 0.46415(10) 0.37437(17) 0.0132(4) Uani 1 1 d .
H1AA H 0.8806 0.4710 0.3105 0.016 Uiso 1 1 calc R
C01Q C 0.24287(19) 0.37002(10) 0.90149(18) 0.0171(5) Uani 1 1 d .
H01W H 0.1969 0.3367 0.8908 0.021 Uiso 1 1 calc R
C01R C 0.84783(18) 0.59631(10) -0.02252(18) 0.0148(4) Uani 1 1 d .
H9AA H 0.9055 0.5884 -0.0698 0.018 Uiso 1 1 calc R
C01S C 0.40115(19) 0.64989(10) 0.16985(18) 0.0183(5) Uani 1 1 d .
H01E H 0.4316 0.6281 0.1137 0.022 Uiso 1 1 calc R
H01F H 0.3790 0.6868 0.1421 0.022 Uiso 1 1 calc R
C01T C 1.07245(18) 0.51722(10) 0.47517(18) 0.0155(5) Uani 1 1 d .
H2AA H 1.1171 0.4845 0.4654 0.023 Uiso 1 1 calc GR
HD H 1.0385 0.5141 0.5409 0.023 Uiso 1 1 calc GR
HE H 1.1137 0.5517 0.4739 0.023 Uiso 1 1 calc GR
C01U C 0.83691(19) 0.38148(11) -0.00182(19) 0.0197(5) Uani 1 1 d .
H0BA H 0.8237 0.3497 0.0462 0.024 Uiso 1 1 calc R
C01V C 0.44369(18) 0.54056(10) 0.44671(18) 0.0140(4) Uani 1 1 d .
H01G H 0.4959 0.5571 0.4935 0.017 Uiso 1 1 calc R
H01H H 0.3805 0.5347 0.4862 0.017 Uiso 1 1 calc R
C01W C 0.40873(18) 0.49808(10) 0.15234(18) 0.0150(4) Uani 1 1 d .
H01I H 0.3941 0.4635 0.1141 0.022 Uiso 1 1 calc GR
H01J H 0.4760 0.4948 0.1864 0.022 Uiso 1 1 calc GR
H01K H 0.4092 0.5302 0.1055 0.022 Uiso 1 1 calc GR
C01X C 0.85335(17) 0.48534(10) -0.01339(17) 0.0143(4) Uani 1 1 d .
H1BA H 0.9160 0.4908 -0.0552 0.017 Uiso 1 1 calc R
C01Y C 0.71801(18) 0.56175(10) -0.16776(18) 0.0148(4) Uani 1 1 d .
H2BA H 0.6625 0.5766 -0.2126 0.018 Uiso 1 1 calc R
HF H 0.7765 0.5524 -0.2119 0.018 Uiso 1 1 calc R
C01Z C 0.78256(18) 0.64507(10) 0.44035(18) 0.0157(5) Uani 1 1 d .
H3AA H 0.7799 0.6483 0.3652 0.019 Uiso 1 1 calc R
HG H 0.7114 0.6418 0.4650 0.019 Uiso 1 1 calc R
C020 C 0.79411(19) 0.69236(10) 0.07044(18) 0.0176(5) Uani 1 1 d .
H3BA H 0.7649 0.6782 0.1346 0.021 Uiso 1 1 calc R
HH H 0.8237 0.7301 0.0843 0.021 Uiso 1 1 calc R
C021 C 0.18242(18) 0.42085(10) 0.94373(19) 0.0170(5) Uani 1 1 d .
H02N H 0.1772 0.4183 1.0187 0.020 Uiso 1 1 calc R
H02O H 0.1123 0.4222 0.9135 0.020 Uiso 1 1 calc R
C022 C 0.41949(17) 0.58439(9) 0.36086(17) 0.0136(4) Uani 1 1 d .
C023 C 0.32799(18) 0.70773(10) 0.79114(18) 0.0160(5) Uani 1 1 d .
C024 C 0.50646(19) 0.37433(10) 0.27577(19) 0.0188(5) Uani 1 1 d .
H02A H 0.4773 0.3943 0.2168 0.028 Uiso 1 1 calc GR
H02B H 0.5209 0.3352 0.2570 0.028 Uiso 1 1 calc GR
H02C H 0.5703 0.3928 0.2979 0.028 Uiso 1 1 calc GR
C025 C 0.31035(17) 0.45655(10) 0.31165(17) 0.0131(4) Uani 1 1 d .
H025 H 0.2492 0.4674 0.3524 0.016 Uiso 1 1 calc R
C026 C 0.25367(18) 0.62407(10) 0.71115(17) 0.0145(4) Uani 1 1 d .
H02P H 0.2975 0.6261 0.6504 0.017 Uiso 1 1 calc R
H02Q H 0.1925 0.6007 0.6952 0.017 Uiso 1 1 calc R
C027 C 0.92370(18) 0.57604(10) 0.38418(18) 0.0142(4) Uani 1 1 d .
H027 H 0.8781 0.5715 0.3227 0.017 Uiso 1 1 calc R
C028 C 0.51668(18) 0.60155(10) 0.29859(18) 0.0148(4) Uani 1 1 d .
H02D H 0.5783 0.6050 0.3433 0.018 Uiso 1 1 calc R
H02E H 0.5305 0.5740 0.2439 0.018 Uiso 1 1 calc R
C029 C 0.88215(18) 0.65170(10) 0.03689(19) 0.0177(5) Uani 1 1 d .
H4BA H 0.9216 0.6402 0.0985 0.021 Uiso 1 1 calc R
HI H 0.9294 0.6731 -0.0069 0.021 Uiso 1 1 calc R
C02A C 0.48405(18) 0.65964(10) 0.25386(18) 0.0160(5) Uani 1 1 d .
C02B C 0.84716(17) 0.59092(10) 0.47325(18) 0.0133(4) Uani 1 1 d .
C02C C 1.02580(18) 0.66681(10) 0.45337(19) 0.0185(5) Uani 1 1 d .
H02 H 1.0865 0.6493 0.4869 0.022 Uiso 1 1 calc R
HJ H 1.0464 0.7045 0.4287 0.022 Uiso 1 1 calc R
C02D C 0.3209(2) 0.75912(10) 0.8633(2) 0.0212(5) Uani 1 1 d .
H02R H 0.3902 0.7709 0.8842 0.032 Uiso 1 1 calc GR
H02S H 0.2819 0.7487 0.9236 0.032 Uiso 1 1 calc GR
H02T H 0.2862 0.7902 0.8278 0.032 Uiso 1 1 calc GR
C02E C 0.37041(19) 0.35023(10) 0.75686(19) 0.0193(5) Uani 1 1 d .
H02U H 0.3944 0.3635 0.6907 0.029 Uiso 1 1 calc GR
H02V H 0.3407 0.3125 0.7492 0.029 Uiso 1 1 calc GR
H02W H 0.4284 0.3488 0.8053 0.029 Uiso 1 1 calc GR
C02F C 0.83596(18) 0.69873(10) 0.48805(18) 0.0153(5) Uani 1 1 d .
C02G C 0.38096(18) 0.65448(10) 0.83942(18) 0.0160(5) Uani 1 1 d .
H02X H 0.3836 0.6579 0.9145 0.019 Uiso 1 1 calc R
H02Y H 0.4521 0.6510 0.8148 0.019 Uiso 1 1 calc R
C02H C 0.8458(2) 0.74941(10) 0.4146(2) 0.0208(5) Uani 1 1 d .
H4AA H 0.7772 0.7628 0.3949 0.031 Uiso 1 1 calc GR
HK H 0.8826 0.7376 0.3538 0.031 Uiso 1 1 calc GR
HL H 0.8838 0.7798 0.4488 0.031 Uiso 1 1 calc GR
C02I C 0.66257(17) 0.63819(10) -0.03459(18) 0.0141(4) Uani 1 1 d .
H5BA H 0.5989 0.6402 -0.0768 0.017 Uiso 1 1 calc R
HM H 0.6485 0.6171 0.0287 0.017 Uiso 1 1 calc R
C02J C 0.90647(18) 0.61425(10) 0.57004(17) 0.0140(4) Uani 1 1 d .
H5AA H 0.8610 0.6166 0.6296 0.017 Uiso 1 1 calc R
HN H 0.9668 0.5906 0.5877 0.017 Uiso 1 1 calc R
C02K C 0.4720(2) 0.33846(11) 0.4536(2) 0.0209(5) Uani 1 1 d .
H02F H 0.5399 0.3527 0.4742 0.031 Uiso 1 1 calc GR
H02G H 0.4782 0.2994 0.4306 0.031 Uiso 1 1 calc GR
H02H H 0.4259 0.3401 0.5116 0.031 Uiso 1 1 calc GR
C02L C 0.65226(19) 0.40975(11) 0.0362(2) 0.0207(5) Uani 1 1 d .
H6BA H 0.6787 0.4359 0.0880 0.031 Uiso 1 1 calc GR
HO H 0.6398 0.3730 0.0674 0.031 Uiso 1 1 calc GR
HP H 0.5879 0.4244 0.0071 0.031 Uiso 1 1 calc GR
C02M C 0.42766(18) 0.37537(10) 0.36498(18) 0.0146(5) Uani 1 1 d .
C02N C 0.7930(2) 0.34165(10) 0.5320(2) 0.0208(5) Uani 1 1 d .
H6AA H 0.7670 0.3557 0.5968 0.031 Uiso 1 1 calc GR
HQ H 0.8223 0.3040 0.5419 0.031 Uiso 1 1 calc GR
HR H 0.7366 0.3397 0.4818 0.031 Uiso 1 1 calc GR
C02O C 0.75313(18) 0.61046(10) -0.09520(17) 0.0142(4) Uani 1 1 d .
C02P C 0.8202(2) 0.76773(10) -0.12178(19) 0.0196(5) Uani 1 1 d .
H7BA H 0.8386 0.7755 -0.1924 0.029 Uiso 1 1 calc GR
HS H 0.8823 0.7582 -0.0822 0.029 Uiso 1 1 calc GR
HT H 0.7880 0.8012 -0.0924 0.029 Uiso 1 1 calc GR
C02Q C 0.78664(18) 0.66176(10) -0.16598(18) 0.0159(5) Uani 1 1 d .
H8BA H 0.8624 0.6636 -0.1695 0.019 Uiso 1 1 calc R
HU H 0.7586 0.6565 -0.2358 0.019 Uiso 1 1 calc R
C02R C 0.73300(19) 0.40324(10) -0.05014(19) 0.0183(5) Uani 1 1 d .
C02S C 0.96217(19) 0.38762(10) 0.57889(19) 0.0192(5) Uani 1 1 d .
H7AA H 1.0173 0.4124 0.5559 0.029 Uiso 1 1 calc GR
HV H 0.9903 0.3503 0.5943 0.029 Uiso 1 1 calc GR
HW H 0.9315 0.4035 0.6402 0.029 Uiso 1 1 calc GR
C02T C 0.88051(19) 0.43298(10) 0.05701(19) 0.0182(5) Uani 1 1 d .
H9BA H 0.9557 0.4295 0.0673 0.022 Uiso 1 1 calc R
HX H 0.8479 0.4367 0.1242 0.022 Uiso 1 1 calc R
C02U C 0.19733(19) 0.39479(11) 0.71725(19) 0.0193(5) Uani 1 1 d .
H02Z H 0.1468 0.4227 0.7392 0.029 Uiso 1 1 calc GR
HY H 0.1643 0.3578 0.7111 0.029 Uiso 1 1 calc GR
HZ H 0.2245 0.4059 0.6511 0.029 Uiso 1 1 calc GR
C02V C 0.3782(2) 0.74448(11) 0.3304(2) 0.0235(5) Uani 1 1 d .
H02I H 0.3603 0.7621 0.3951 0.035 Uiso 1 1 calc GR
H02J H 0.3153 0.7337 0.2933 0.035 Uiso 1 1 calc GR
H02K H 0.4172 0.7712 0.2894 0.035 Uiso 1 1 calc GR
C02W C 0.39076(18) 0.64317(10) 0.41338(18) 0.0159(5) Uani 1 1 d .
H02L H 0.3154 0.6486 0.4123 0.019 Uiso 1 1 calc R
H02M H 0.4153 0.6437 0.4851 0.019 Uiso 1 1 calc R
C02X C 0.6893(2) 0.36057(11) -0.1310(2) 0.0239(5) Uani 1 1 d .
H0CA H 0.6200 0.3722 -0.1523 0.036 Uiso 1 1 calc GR
H1CA H 0.6866 0.3228 -0.1010 0.036 Uiso 1 1 calc GR
H2CA H 0.7340 0.3600 -0.1903 0.036 Uiso 1 1 calc GR
H00I H 0.345(3) 0.7436(17) 0.664(3) 0.049(11) Uiso 1 1 d .
H005 H 0.176(3) 0.5057(15) 0.217(3) 0.034(9) Uiso 1 1 d .
H004 H 0.782(3) 0.4504(16) -0.239(3) 0.045(10) Uiso 1 1 d .
H00J H 0.930(3) 0.7175(17) 0.651(3) 0.049(11) Uiso 1 1 d .
H00M H 0.606(3) 0.7501(15) -0.138(3) 0.035(9) Uiso 1 1 d .
H00L H 0.602(3) 0.7082(18) 0.258(3) 0.050(11) Uiso 1 1 d .
H00E H 0.675(3) 0.4667(19) 0.595(3) 0.062(12) Uiso 1 1 d .
H00C H 0.987(2) 0.5398(14) 0.071(3) 0.023(8) Uiso 1 1 d .
H002 H 0.158(2) 0.5248(14) 1.043(3) 0.025(8) Uiso 1 1 d .

loop_
_atom_site_aniso_label
_atom_site_aniso_U_11
_atom_site_aniso_U_22
_atom_site_aniso_U_33
_atom_site_aniso_U_23
_atom_site_aniso_U_13
_atom_site_aniso_U_12
O001 0.0166(8) 0.0178(8) 0.0098(7) 0.0002(6) 0.0026(6) -0.0014(6)
O002 0.0124(8) 0.0226(9) 0.0108(8) 0.0016(6) 0.0023(6) 0.0010(6)
O003 0.0115(7) 0.0171(8) 0.0171(8) -0.0034(6) -0.0022(6) 0.0005(6)
O004 0.0157(8) 0.0213(8) 0.0135(8) -0.0015(7) 0.0033(7) 0.0020(6)
O005 0.0108(8) 0.0220(8) 0.0120(8) 0.0004(6) -0.0001(6) 0.0010(6)
O006 0.0202(8) 0.0144(8) 0.0180(8) -0.0023(6) 0.0045(7) 0.0018(7)
O007 0.0199(8) 0.0162(8) 0.0174(9) 0.0018(6) 0.0062(7) 0.0025(6)
O008 0.0123(7) 0.0145(8) 0.0145(8) 0.0022(6) -0.0009(6) 0.0011(6)
O009 0.0135(8) 0.0198(8) 0.0156(8) 0.0002(6) -0.0003(6) -0.0027(6)
O00A 0.0152(8) 0.0215(8) 0.0136(8) -0.0017(6) 0.0033(6) 0.0014(7)
O00B 0.0173(8) 0.0184(8) 0.0210(9) 0.0068(7) -0.0035(7) -0.0002(7)
O00C 0.0104(8) 0.0255(9) 0.0124(8) 0.0004(7) 0.0000(6) 0.0019(7)
O00D 0.0130(8) 0.0234(8) 0.0103(8) 0.0000(6) 0.0035(6) 0.0012(6)
O00E 0.0153(8) 0.0213(8) 0.0133(8) 0.0019(6) 0.0044(6) -0.0016(7)
O00F 0.0124(8) 0.0201(8) 0.0147(8) 0.0012(6) -0.0012(6) 0.0022(6)
O00G 0.0203(8) 0.0152(8) 0.0195(9) 0.0033(7) -0.0020(7) 0.0017(6)
O00H 0.0231(9) 0.0136(8) 0.0223(9) -0.0051(7) -0.0043(7) -0.0005(7)
O00I 0.0171(8) 0.0192(8) 0.0203(9) 0.0046(7) 0.0020(7) -0.0010(7)
O00J 0.0185(8) 0.0191(8) 0.0196(9) -0.0066(7) -0.0010(7) -0.0016(7)
O00K 0.0240(9) 0.0190(8) 0.0185(9) 0.0006(7) -0.0017(7) -0.0062(7)
O00L 0.0217(9) 0.0197(8) 0.0197(9) 0.0015(7) 0.0051(7) -0.0067(7)
O00M 0.0194(9) 0.0211(9) 0.0179(9) 0.0039(7) 0.0013(7) 0.0035(7)
O00N 0.0238(9) 0.0157(8) 0.0188(9) 0.0000(7) 0.0047(7) -0.0053(7)
O00P 0.0224(9) 0.0264(9) 0.0269(10) -0.0018(8) 0.0028(8) 0.0089(7)
C00Q 0.0130(10) 0.0143(10) 0.0103(10) -0.0013(8) 0.0026(8) -0.0004(8)
C00R 0.0111(10) 0.0167(11) 0.0132(11) -0.0006(9) -0.0016(8) 0.0011(8)
C00S 0.0107(10) 0.0160(11) 0.0122(11) 0.0004(9) 0.0030(8) -0.0014(8)
C00T 0.0135(10) 0.0175(11) 0.0127(11) -0.0007(9) 0.0018(8) 0.0012(9)
C00U 0.0130(11) 0.0167(11) 0.0125(11) -0.0012(8) 0.0029(8) 0.0012(8)
C00V 0.0126(10) 0.0155(11) 0.0142(11) -0.0009(9) 0.0002(8) -0.0003(8)
C00W 0.0136(10) 0.0152(11) 0.0126(11) 0.0015(9) 0.0027(8) 0.0022(8)
C00X 0.0140(11) 0.0175(11) 0.0096(10) 0.0000(8) 0.0033(8) 0.0010(9)
C00Y 0.0167(11) 0.0181(11) 0.0139(11) 0.0019(9) 0.0017(9) 0.0028(9)
C00Z 0.0139(11) 0.0173(11) 0.0120(11) 0.0008(9) 0.0003(8) 0.0007(9)
C010 0.0115(10) 0.0171(11) 0.0105(10) -0.0009(8) -0.0010(8) 0.0011(8)
C011 0.0152(11) 0.0165(11) 0.0216(12) -0.0002(9) 0.0020(9) 0.0022(9)
C012 0.0150(11) 0.0179(11) 0.0159(11) -0.0013(9) 0.0013(9) 0.0019(9)
C013 0.0115(10) 0.0184(11) 0.0109(11) 0.0007(8) 0.0024(8) 0.0031(9)
C014 0.0181(11) 0.0159(11) 0.0126(11) -0.0013(9) 0.0031(9) -0.0013(9)
C015 0.0184(11) 0.0157(11) 0.0158(11) 0.0014(9) 0.0023(9) -0.0010(9)
C016 0.0159(11) 0.0134(11) 0.0160(11) 0.0033(9) -0.0013(9) -0.0005(9)
C017 0.0131(11) 0.0170(11) 0.0129(11) -0.0001(9) -0.0003(8) -0.0011(8)
C018 0.0167(11) 0.0137(11) 0.0169(12) -0.0026(9) 0.0000(9) -0.0031(9)
C019 0.0153(11) 0.0154(11) 0.0141(11) -0.0013(9) 0.0000(9) -0.0018(9)
C01A 0.0161(11) 0.0167(11) 0.0192(12) -0.0028(9) -0.0024(9) 0.0054(9)
C01B 0.0128(11) 0.0168(11) 0.0121(11) -0.0001(8) 0.0012(8) 0.0012(8)
C01C 0.0156(11) 0.0149(11) 0.0152(11) -0.0002(9) 0.0023(9) 0.0020(9)
C01D 0.0152(11) 0.0214(11) 0.0139(11) 0.0010(9) 0.0010(9) 0.0027(9)
C01E 0.0145(11) 0.0139(10) 0.0176(12) 0.0001(9) 0.0000(9) 0.0014(8)
C01F 0.0138(11) 0.0184(11) 0.0175(12) -0.0023(9) 0.0021(9) 0.0028(9)
C01G 0.0185(12) 0.0173(11) 0.0173(12) 0.0009(9) 0.0004(9) 0.0022(9)
C01H 0.0163(11) 0.0171(11) 0.0137(11) 0.0012(9) 0.0024(9) -0.0013(9)
C01I 0.0114(10) 0.0143(10) 0.0127(11) 0.0002(8) 0.0015(8) 0.0003(8)
C01J 0.0145(10) 0.0161(11) 0.0097(10) 0.0009(8) 0.0012(8) -0.0001(9)
C01K 0.0133(10) 0.0148(11) 0.0150(11) -0.0020(9) 0.0014(8) 0.0005(8)
C01L 0.0126(11) 0.0201(11) 0.0121(11) -0.0010(9) 0.0007(8) 0.0008(9)
C01M 0.0171(11) 0.0168(11) 0.0171(12) 0.0005(9) 0.0004(9) -0.0005(9)
C01N 0.0163(11) 0.0138(11) 0.0159(11) -0.0020(9) 0.0008(9) 0.0000(9)
C01O 0.0141(11) 0.0157(11) 0.0151(11) 0.0010(9) 0.0037(8) -0.0007(8)
C01P 0.0118(10) 0.0179(11) 0.0099(10) -0.0021(8) 0.0014(8) 0.0009(8)
C01Q 0.0173(11) 0.0170(11) 0.0171(12) 0.0017(9) 0.0000(9) -0.0029(9)
C01R 0.0139(11) 0.0165(11) 0.0140(11) -0.0005(9) 0.0027(9) 0.0002(8)
C01S 0.0241(12) 0.0175(11) 0.0136(11) 0.0018(9) 0.0022(9) -0.0011(9)
C01T 0.0136(11) 0.0192(11) 0.0139(11) -0.0011(9) 0.0026(9) 0.0010(9)
C01U 0.0181(12) 0.0203(12) 0.0209(13) 0.0056(10) 0.0035(9) 0.0026(9)
C01V 0.0151(11) 0.0143(10) 0.0126(11) -0.0003(8) -0.0001(8) -0.0014(8)
C01W 0.0139(11) 0.0180(11) 0.0131(11) -0.0007(9) 0.0019(9) 0.0013(9)
C01X 0.0128(10) 0.0190(11) 0.0113(11) 0.0006(9) 0.0009(8) 0.0014(8)
C01Y 0.0169(11) 0.0155(11) 0.0120(11) 0.0014(9) -0.0004(8) 0.0008(8)
C01Z 0.0138(11) 0.0156(11) 0.0176(11) -0.0016(9) -0.0005(9) 0.0012(9)
C020 0.0199(12) 0.0195(12) 0.0134(11) -0.0016(9) 0.0013(9) 0.0007(9)
C021 0.0159(11) 0.0185(11) 0.0166(12) 0.0019(9) 0.0008(9) -0.0016(9)
C022 0.0147(11) 0.0149(11) 0.0113(11) -0.0005(8) 0.0045(8) 0.0012(8)
C023 0.0153(11) 0.0161(11) 0.0168(11) 0.0000(9) 0.0021(9) 0.0000(9)
C024 0.0171(11) 0.0201(12) 0.0194(12) -0.0030(9) 0.0029(9) 0.0034(9)
C025 0.0116(10) 0.0168(11) 0.0108(10) -0.0004(8) 0.0008(8) 0.0011(8)
C026 0.0162(11) 0.0150(11) 0.0122(11) 0.0007(8) 0.0004(9) -0.0027(8)
C027 0.0148(11) 0.0168(11) 0.0112(11) -0.0005(8) 0.0009(8) -0.0007(9)
C028 0.0134(11) 0.0165(11) 0.0146(11) -0.0017(9) 0.0011(9) -0.0006(8)
C029 0.0161(11) 0.0187(11) 0.0184(12) -0.0002(9) 0.0003(9) -0.0003(9)
C02A 0.0173(11) 0.0156(11) 0.0151(11) 0.0021(9) 0.0039(9) -0.0025(9)
C02B 0.0098(10) 0.0165(11) 0.0137(11) -0.0015(8) 0.0008(8) 0.0008(8)
C02C 0.0162(11) 0.0172(11) 0.0222(13) 0.0006(9) 0.0028(9) -0.0034(9)
C02D 0.0237(13) 0.0157(12) 0.0242(13) -0.0022(10) -0.0017(10) -0.0006(9)
C02E 0.0235(12) 0.0165(12) 0.0180(12) -0.0035(9) 0.0029(10) 0.0025(9)
C02F 0.0164(11) 0.0154(11) 0.0142(11) -0.0019(9) 0.0034(9) -0.0007(9)
C02G 0.0138(10) 0.0169(11) 0.0174(11) 0.0003(9) 0.0014(9) 0.0002(9)
C02H 0.0250(12) 0.0160(11) 0.0214(13) 0.0020(9) 0.0020(10) 0.0005(9)
C02I 0.0134(11) 0.0164(11) 0.0125(11) 0.0020(8) -0.0004(8) 0.0006(8)
C02J 0.0141(11) 0.0155(11) 0.0125(11) 0.0000(8) 0.0010(8) 0.0011(8)
C02K 0.0235(12) 0.0175(11) 0.0216(13) -0.0007(10) -0.0011(10) 0.0039(10)
C02L 0.0170(12) 0.0220(12) 0.0233(13) 0.0076(10) 0.0038(10) -0.0006(9)
C02M 0.0153(11) 0.0137(11) 0.0147(11) -0.0014(8) 0.0001(9) 0.0017(8)
C02N 0.0241(13) 0.0153(11) 0.0230(13) 0.0006(9) 0.0035(10) 0.0003(10)
C02O 0.0150(11) 0.0151(11) 0.0125(11) 0.0011(9) 0.0021(8) 0.0004(8)
C02P 0.0241(13) 0.0165(11) 0.0184(12) 0.0010(9) 0.0053(10) -0.0008(9)
C02Q 0.0174(11) 0.0169(11) 0.0134(11) 0.0008(9) 0.0027(9) 0.0001(9)
C02R 0.0171(12) 0.0168(11) 0.0211(12) 0.0014(9) -0.0004(9) -0.0005(9)
C02S 0.0226(12) 0.0184(12) 0.0167(12) 0.0015(9) 0.0002(9) 0.0051(9)
C02T 0.0154(11) 0.0201(12) 0.0191(12) 0.0039(9) -0.0009(9) 0.0027(9)
C02U 0.0207(12) 0.0195(11) 0.0177(12) -0.0032(9) -0.0020(9) -0.0023(9)
C02V 0.0263(13) 0.0192(12) 0.0249(13) 0.0006(10) 0.0007(11) 0.0050(10)
C02W 0.0170(11) 0.0161(11) 0.0146(11) -0.0011(9) 0.0017(9) 0.0009(9)
C02X 0.0246(13) 0.0173(12) 0.0297(14) 0.0001(10) -0.0026(11) -0.0029(10)

loop_
_atom_type_symbol
_atom_type_description
_atom_type_scat_dispersion_real
_atom_type_scat_dispersion_imag
_atom_type_scat_source
C C 0.0181 0.0091 'International Tables Vol C Tables 4.2.6.8 and 6.1.1.4'
H H 0.0000 0.0000 'International Tables Vol C Tables 4.2.6.8 and 6.1.1.4'
O O 0.0492 0.0322 'International Tables Vol C Tables 4.2.6.8 and 6.1.1.4'

loop_
_geom_angle_atom_site_label_1
_geom_angle_atom_site_label_2
_geom_angle_atom_site_label_3
_geom_angle
C00Q O001 H001 109.5
C013 O002 H002 109(2)
C00R O003 H003 109.5
C00T O004 H004 108(2)
C010 O005 H005 107(2)
C02F O006 H006 109.5
C01C O007 H007 109.5
C00V O008 H008 109.5
C017 O009 H009 109.5
C00U O00A H00A 109.5
C016 O00B H00B 109.5
C01L O00C H00C 106(2)
C00X O00D H00D 109.5
C00S O00E H00E 112(3)
C00Z O00F H00F 109.5
C01Q O00G H00G 109.5
C01A O00H H00H 109.5
C023 O00I H00I 102(2)
C018 O00J H00J 105(3)
C01M O00K H00K 109.5
C02A O00L H00L 108(3)
C00Y O00M H00M 108(2)
C014 O00N H00N 109.5
C01U O00P H00P 109.5
O001 C00Q C00Z 108.71(17)
O001 C00Q C025 103.39(16)
O001 C00Q C02M 106.73(17)
C00Z C00Q C025 114.42(18)
C00Z C00Q C02M 116.99(18)
C025 C00Q C02M 105.50(17)
O003 C00R C00S 105.90(17)
O003 C00R C01E 107.93(17)
O003 C00R C01P 106.50(17)
C00S C00R C01E 115.98(18)
C00S C00R C01P 114.44(18)
C01E C00R C01P 105.57(17)
O00E C00S C00R 110.35(18)
O00E C00S H00S 107.6
O00E C00S C01K 110.52(17)
C00R C00S H00S 107.6
C00R C00S C01K 112.97(18)
C01K C00S H00S 107.6
O004 C00T C017 107.50(18)
O004 C00T C01X 103.71(17)
O004 C00T C02R 107.73(18)
C017 C00T C01X 116.43(18)
C017 C00T C02R 115.67(18)
C01X C00T C02R 104.90(18)
O00A C00U H00U 108.0
O00A C00U C00V 109.56(18)
O00A C00U C01O 109.88(18)
C00V C00U H00U 108.0
C01O C00U H00U 108.0
C01O C00U C00V 113.29(18)
O008 C00V C00U 105.10(17)
O008 C00V C01J 106.40(17)
O008 C00V C01N 107.67(17)
C00U C00V C01J 115.05(18)
C00U C00V C01N 116.51(19)
C01N C00V C01J 105.51(18)
C010 C00W H00W 104.4
C01G C00W H00W 104.4
C01G C00W C010 112.59(18)
C022 C00W H00W 104.4
C022 C00W C010 120.53(18)
C022 C00W C01G 108.88(18)
O00D C00X C01P 102.65(17)
O00D C00X C01T 104.14(17)
O00D C00X C027 105.04(17)
C01P C00X C027 112.97(18)
C01T C00X C01P 115.71(19)
C01T C00X C027 114.47(18)
O00M C00Y C01C 107.12(18)
O00M C00Y C02P 109.01(19)
O00M C00Y C02Q 105.91(18)
C02P C00Y C01C 116.9(2)
C02P C00Y C02Q 114.00(19)
C02Q C00Y C01C 103.17(18)
O00F C00Z C00Q 109.20(18)
O00F C00Z H00Z 109.0
O00F C00Z C01V 107.90(18)
C00Q C00Z H00Z 109.0
C00Q C00Z C01V 112.79(18)
C01V C00Z H00Z 109.0
O005 C010 C00W 105.43(17)
O005 C010 C01W 103.87(17)
O005 C010 C025 102.71(17)
C01W C010 C00W 114.79(18)
C01W C010 C025 115.20(18)
C025 C010 C00W 113.02(18)
H01L C011 H01M 107.7
C012 C011 H01L 108.9
C012 C011 H01M 108.9
C016 C011 H01L 108.9
C016 C011 H01M 108.9
C016 C011 C012 113.55(19)
C011 C012 H01N 108.2
C011 C012 H01O 108.2
C011 C012 C01B 116.38(19)
H01N C012 H01O 107.3
C01B C012 H01N 108.2
C01B C012 H01O 108.2
O002 C013 C01B 105.21(17)
O002 C013 C01H 104.41(17)
O002 C013 C01J 102.56(17)
C01H C013 C01B 114.62(19)
C01H C013 C01J 116.14(19)
C01J C013 C01B 112.12(17)
O00N C014 H014 109.7
O00N C014 C019 110.90(18)
O00N C014 C02M 112.30(18)
C019 C014 H014 109.7
C019 C014 C02M 104.49(18)
C02M C014 H014 109.7
H01X C015 H01Y 107.4
C027 C015 H01X 108.2
C027 C015 H01Y 108.2
C02C C015 H01X 108.2
C02C C015 H01Y 108.2
C02C C015 C027 116.26(19)
O00B C016 C011 111.00(18)
O00B C016 C023 107.26(18)
O00B C016 C026 114.42(19)
C011 C016 C023 113.54(19)
C011 C016 C026 108.39(18)
C026 C016 C023 102.02(18)
O009 C017 C00T 108.47(18)
O009 C017 H017 109.5
O009 C017 C01Y 106.71(18)
C00T C017 H017 109.5
C01Y C017 C00T 112.97(19)
C01Y C017 H017 109.5
O00J C018 C02C 107.02(19)
O00J C018 C02F 111.03(18)
O00J C018 C02J 113.64(19)
C02C C018 C02F 114.16(19)
C02C C018 C02J 108.55(18)
C02J C018 C02F 102.56(18)
C014 C019 H01A 110.5
C014 C019 H01B 110.5
C014 C019 C025 105.95(18)
H01A C019 H01B 108.7
C025 C019 H01A 110.5
C025 C019 H01B 110.5
O00H C01A H01Z 111.2
O00H C01A C01E 110.99(18)
O00H C01A C01F 107.38(19)
C01E C01A H01Z 111.2
C01F C01A H01Z 111.2
C01F C01A C01E 104.72(19)
C012 C01B C013 112.69(18)
C012 C01B H01P 104.3
C012 C01B C01I 109.29(18)
C013 C01B H01P 104.3
C01I C01B C013 120.30(18)
C01I C01B H01P 104.3
O007 C01C C00Y 108.41(18)
O007 C01C C020 110.42(18)
O007 C01C C02I 114.03(18)
C020 C01C C00Y 113.88(19)
C020 C01C C02I 108.32(18)
C02I C01C C00Y 101.62(18)
H8AA C01D H 109.5
H8AA C01D HA 109.5
H C01D HA 109.5
C01L C01D H8AA 109.5
C01L C01D H 109.5
C01L C01D HA 109.5
C01A C01E C00R 100.89(18)
C02N C01E C00R 115.50(19)
C02N C01E C01A 111.56(19)
C02N C01E C02S 107.53(19)
C02S C01E C00R 111.75(18)
C02S C01E C01A 109.47(18)
C01A C01F H01 110.5
C01A C01F HB 110.5
C01A C01F C01P 106.04(18)
H01 C01F HB 108.7
C01P C01F H01 110.5
C01P C01F HB 110.5
C00W C01G H01C 108.2
C00W C01G H01D 108.2
H01C C01G H01D 107.3
C01S C01G C00W 116.5(2)
C01S C01G H01C 108.2
C01S C01G H01D 108.2
C013 C01H H01Q 109.5
C013 C01H H01R 109.5
C013 C01H H01S 109.5
H01Q C01H H01R 109.5
H01Q C01H H01S 109.5
H01R C01H H01S 109.5
C01B C01I C02G 107.15(18)
C01O C01I C01B 114.31(18)
C01O C01I C026 113.85(19)
C01O C01I C02G 107.45(18)
C026 C01I C01B 111.88(18)
C026 C01I C02G 100.98(17)
C00V C01J H01T 104.2
C013 C01J C00V 124.42(18)
C013 C01J H01T 104.2
C021 C01J C00V 105.12(18)
C021 C01J C013 112.61(18)
C021 C01J H01T 104.2
C00S C01K H0AA 107.9
C00S C01K HC 107.9
C00S C01K C02B 117.58(18)
H0AA C01K HC 107.2
C02B C01K H0AA 107.9
C02B C01K HC 107.9
O00C C01L C01D 103.69(17)
O00C C01L C01R 105.86(17)
O00C C01L C01X 103.10(17)
C01D C01L C01R 115.19(19)
C01D C01L C01X 115.50(19)
C01X C01L C01R 111.84(18)
O00K C01M C02A 103.87(18)
O00K C01M C02V 106.13(19)
O00K C01M C02W 111.77(19)
C02V C01M C02A 115.6(2)
C02V C01M C02W 115.8(2)
C02W C01M C02A 103.14(18)
C01Q C01N C00V 100.42(18)
C02E C01N C00V 115.98(19)
C02E C01N C01Q 110.93(19)
C02U C01N C00V 111.89(19)
C02U C01N C01Q 108.70(19)
C02U C01N C02E 108.55(19)
C00U C01O H01U 107.6
C00U C01O H01V 107.6
C01I C01O C00U 118.86(19)
C01I C01O H01U 107.6
C01I C01O H01V 107.6
H01U C01O H01V 107.0
C00R C01P H1AA 104.4
C00X C01P C00R 124.49(18)
C00X C01P H1AA 104.4
C01F C01P C00R 104.64(18)
C01F C01P C00X 112.53(17)
C01F C01P H1AA 104.4
O00G C01Q C01N 110.75(19)
O00G C01Q H01W 111.1
O00G C01Q C021 107.91(19)
C01N C01Q H01W 111.1
C021 C01Q C01N 104.67(18)
C021 C01Q H01W 111.1
C01L C01R H9AA 104.6
C029 C01R C01L 112.68(19)
C029 C01R H9AA 104.6
C02O C01R C01L 119.63(19)
C02O C01R H9AA 104.6
C02O C01R C029 109.29(19)
C01G C01S H01E 109.0
C01G C01S H01F 109.0
H01E C01S H01F 107.8
C02A C01S C01G 112.80(19)
C02A C01S H01E 109.0
C02A C01S H01F 109.0
C00X C01T H2AA 109.5
C00X C01T HD 109.5
C00X C01T HE 109.5
H2AA C01T HD 109.5
H2AA C01T HE 109.5
HD C01T HE 109.5
O00P C01U H0BA 110.3
O00P C01U C02R 111.6(2)
O00P C01U C02T 110.0(2)
C02R C01U H0BA 110.3
C02T C01U H0BA 110.3
C02T C01U C02R 104.36(19)
C00Z C01V H01G 108.2
C00Z C01V H01H 108.2
C00Z C01V C022 116.47(18)
H01G C01V H01H 107.3
C022 C01V H01G 108.2
C022 C01V H01H 108.2
C010 C01W H01I 109.5
C010 C01W H01J 109.5
C010 C01W H01K 109.5
H01I C01W H01J 109.5
H01I C01W H01K 109.5
H01J C01W H01K 109.5
C00T C01X H1BA 104.3
C01L C01X C00T 123.71(18)
C01L C01X H1BA 104.3
C02T C01X C00T 105.84(18)
C02T C01X C01L 112.53(18)
C02T C01X H1BA 104.3
C017 C01Y H2BA 107.6
C017 C01Y HF 107.6
C017 C01Y C02O 118.86(19)
H2BA C01Y HF 107.0
C02O C01Y H2BA 107.6
C02O C01Y HF 107.6
H3AA C01Z HG 108.4
C02B C01Z H3AA 110.0
C02B C01Z HG 110.0
C02F C01Z H3AA 110.0
C02F C01Z HG 110.0
C02F C01Z C02B 108.47(18)
C01C C020 H3BA 108.9
C01C C020 HH 108.9
C01C C020 C029 113.32(19)
H3BA C020 HH 107.7
C029 C020 H3BA 108.9
C029 C020 HH 108.9
C01J C021 H02N 110.7
C01J C021 H02O 110.7
C01Q C021 C01J 105.32(18)
C01Q C021 H02N 110.7
C01Q C021 H02O 110.7
H02N C021 H02O 108.8
C00W C022 C02W 107.64(18)
C01V C022 C00W 114.23(18)
C01V C022 C028 113.17(18)
C01V C022 C02W 108.34(18)
C028 C022 C00W 111.25(18)
C028 C022 C02W 101.20(17)
O00I C023 C016 108.00(18)
O00I C023 C02D 107.88(19)
O00I C023 C02G 106.47(18)
C02D C023 C016 116.0(2)
C02D C023 C02G 114.7(2)
C02G C023 C016 103.29(18)
H02A C024 H02B 109.5
H02A C024 H02C 109.5
H02B C024 H02C 109.5
C02M C024 H02A 109.5
C02M C024 H02B 109.5
C02M C024 H02C 109.5
C00Q C025 H025 104.5
C010 C025 C00Q 124.10(18)
C010 C025 H025 104.5
C019 C025 C00Q 105.03(18)
C019 C025 C010 112.36(18)
C019 C025 H025 104.5
C016 C026 C01I 101.79(18)
C016 C026 H02P 111.4
C016 C026 H02Q 111.4
C01I C026 H02P 111.4
C01I C026 H02Q 111.4
H02P C026 H02Q 109.3
C00X C027 H027 104.3
C015 C027 C00X 112.37(18)
C015 C027 H027 104.3
C015 C027 C02B 109.29(18)
C02B C027 C00X 120.56(18)
C02B C027 H027 104.3
C022 C028 H02D 111.4
C022 C028 H02E 111.4
H02D C028 H02E 109.2
C02A C028 C022 102.06(18)
C02A C028 H02D 111.4
C02A C028 H02E 111.4
C01R C029 H4BA 108.2
C01R C029 HI 108.2
C020 C029 C01R 116.51(19)
C020 C029 H4BA 108.2
C020 C029 HI 108.2
H4BA C029 HI 107.3
O00L C02A C01M 110.35(19)
O00L C02A C01S 108.33(18)
O00L C02A C028 113.09(19)
C01S C02A C01M 114.46(19)
C01S C02A C028 108.63(19)
C028 C02A C01M 101.98(18)
C01K C02B C01Z 107.68(18)
C01K C02B C027 114.22(18)
C01K C02B C02J 113.36(19)
C027 C02B C01Z 108.35(18)
C02J C02B C01Z 100.65(17)
C02J C02B C027 111.50(18)
C015 C02C H02 109.0
C015 C02C HJ 109.0
C018 C02C C015 112.84(19)
C018 C02C H02 109.0
C018 C02C HJ 109.0
H02 C02C HJ 107.8
C023 C02D H02R 109.5
C023 C02D H02S 109.5
C023 C02D H02T 109.5
H02R C02D H02S 109.5
H02R C02D H02T 109.5
H02S C02D H02T 109.5
C01N C02E H02U 109.5
C01N C02E H02V 109.5
C01N C02E H02W 109.5
H02U C02E H02V 109.5
H02U C02E H02W 109.5
H02V C02E H02W 109.5
O006 C02F C018 105.15(18)
O006 C02F C01Z 109.08(18)
O006 C02F C02H 108.24(18)
C01Z C02F C018 102.44(18)
C02H C02F C018 116.4(2)
C02H C02F C01Z 114.9(2)
C01I C02G H02X 110.1
C01I C02G H02Y 110.1
C023 C02G C01I 108.03(18)
C023 C02G H02X 110.1
C023 C02G H02Y 110.1
H02X C02G H02Y 108.4
C02F C02H H4AA 109.5
C02F C02H HK 109.5
C02F C02H HL 109.5
H4AA C02H HK 109.5
H4AA C02H HL 109.5
HK C02H HL 109.5
C01C C02I H5BA 111.3
C01C C02I HM 111.3
C01C C02I C02O 102.12(17)
H5BA C02I HM 109.2
C02O C02I H5BA 111.3
C02O C02I HM 111.3
C018 C02J C02B 101.66(18)
C018 C02J H5AA 111.4
C018 C02J HN 111.4
C02B C02J H5AA 111.4
C02B C02J HN 111.4
H5AA C02J HN 109.3
H02F C02K H02G 109.5
H02F C02K H02H 109.5
H02G C02K H02H 109.5
C02M C02K H02F 109.5
C02M C02K H02G 109.5
C02M C02K H02H 109.5
H6BA C02L HO 109.5
H6BA C02L HP 109.5
HO C02L HP 109.5
C02R C02L H6BA 109.5
C02R C02L HO 109.5
C02R C02L HP 109.5
C014 C02M C00Q 101.25(17)
C014 C02M C024 107.73(18)
C024 C02M C00Q 112.16(18)
C02K C02M C00Q 115.83(19)
C02K C02M C014 111.52(19)
C02K C02M C024 108.00(19)
C01E C02N H6AA 109.5
C01E C02N HQ 109.5
C01E C02N HR 109.5
H6AA C02N HQ 109.5
H6AA C02N HR 109.5
HQ C02N HR 109.5
C01R C02O C02Q 107.16(18)
C01Y C02O C01R 115.34(19)
C01Y C02O C02I 113.75(19)
C01Y C02O C02Q 106.81(18)
C02I C02O C01R 111.46(18)
C02I C02O C02Q 100.93(18)
C00Y C02P H7BA 109.5
C00Y C02P HS 109.5
C00Y C02P HT 109.5
H7BA C02P HS 109.5
H7BA C02P HT 109.5
HS C02P HT 109.5
C00Y C02Q C02O 108.22(18)
C00Y C02Q H8BA 110.1
C00Y C02Q HU 110.1
C02O C02Q H8BA 110.1
C02O C02Q HU 110.1
H8BA C02Q HU 108.4
C01U C02R C00T 100.73(18)
C02L C02R C00T 111.41(19)
C02L C02R C01U 108.9(2)
C02L C02R C02X 108.3(2)
C02X C02R C00T 116.0(2)
C02X C02R C01U 111.2(2)
C01E C02S H7AA 109.5
C01E C02S HV 109.5
C01E C02S HW 109.5
H7AA C02S HV 109.5
H7AA C02S HW 109.5
HV C02S HW 109.5
C01U C02T C01X 104.56(19)
C01U C02T H9BA 110.8
C01U C02T HX 110.8
C01X C02T H9BA 110.8
C01X C02T HX 110.8
H9BA C02T HX 108.9
C01N C02U H02Z 109.5
C01N C02U HY 109.5
C01N C02U HZ 109.5
H02Z C02U HY 109.5
H02Z C02U HZ 109.5
HY C02U HZ 109.5
C01M C02V H02I 109.5
C01M C02V H02J 109.5
C01M C02V H02K 109.5
H02I C02V H02J 109.5
H02I C02V H02K 109.5
H02J C02V H02K 109.5
C01M C02W C022 107.55(18)
C01M C02W H02L 110.2
C01M C02W H02M 110.2
C022 C02W H02L 110.2
C022 C02W H02M 110.2
H02L C02W H02M 108.5
C02R C02X H0CA 109.5
C02R C02X H1CA 109.5
C02R C02X H2CA 109.5
H0CA C02X H1CA 109.5
H0CA C02X H2CA 109.5
H1CA C02X H2CA 109.5

loop_
_geom_bond_atom_site_label_1
_geom_bond_atom_site_label_2
_geom_bond_distance
O001 H001 0.8200
O001 C00Q 1.450(3)
O002 C013 1.456(3)
O002 H002 0.83(3)
O003 H003 0.8200
O003 C00R 1.455(3)
O004 C00T 1.450(3)
O004 H004 0.88(4)
O005 C010 1.455(3)
O005 H005 0.86(4)
O006 H006 0.8200
O006 C02F 1.454(3)
O007 H007 0.8200
O007 C01C 1.440(3)
O008 H008 0.8200
O008 C00V 1.458(3)
O009 H009 0.8200
O009 C017 1.433(3)
O00A H00A 0.8200
O00A C00U 1.432(3)
O00B H00B 0.8200
O00B C016 1.436(3)
O00C C01L 1.455(3)
O00C H00C 0.80(3)
O00D H00D 0.8200
O00D C00X 1.454(2)
O00E C00S 1.434(3)
O00E H00E 0.92(4)
O00F H00F 0.8200
O00F C00Z 1.442(3)
O00G H00G 0.8200
O00G C01Q 1.451(3)
O00H H00H 0.8200
O00H C01A 1.450(3)
O00I C023 1.453(3)
O00I H00I 0.89(4)
O00J C018 1.436(3)
O00J H00J 0.83(4)
O00K H00K 0.8200
O00K C01M 1.448(3)
O00L C02A 1.439(3)
O00L H00L 0.85(4)
O00M C00Y 1.450(3)
O00M H00M 0.91(4)
O00N H00N 0.8200
O00N C014 1.452(3)
O00P H00P 0.8200
O00P C01U 1.445(3)
C00Q C00Z 1.526(3)
C00Q C025 1.569(3)
C00Q C02M 1.569(3)
C00R C00S 1.530(3)
C00R C01E 1.565(3)
C00R C01P 1.580(3)
C00S H00S 0.9800
C00S C01K 1.533(3)
C00T C017 1.536(3)
C00T C01X 1.568(3)
C00T C02R 1.574(3)
C00U H00U 0.9800
C00U C00V 1.529(3)
C00U C01O 1.529(3)
C00V C01J 1.571(3)
C00V C01N 1.567(3)
C00W H00W 0.9800
C00W C010 1.561(3)
C00W C01G 1.561(3)
C00W C022 1.555(3)
C00X C01P 1.559(3)
C00X C01T 1.528(3)
C00X C027 1.566(3)
C00Y C01C 1.548(3)
C00Y C02P 1.522(3)
C00Y C02Q 1.535(3)
C00Z H00Z 0.9800
C00Z C01V 1.530(3)
C010 C01W 1.528(3)
C010 C025 1.560(3)
C011 H01L 0.9700
C011 H01M 0.9700
C011 C012 1.539(3)
C011 C016 1.528(3)
C012 H01N 0.9700
C012 H01O 0.9700
C012 C01B 1.556(3)
C013 C01B 1.563(3)
C013 C01H 1.521(3)
C013 C01J 1.561(3)
C014 H014 0.9800
C014 C019 1.524(3)
C014 C02M 1.538(3)
C015 H01X 0.9700
C015 H01Y 0.9700
C015 C027 1.553(3)
C015 C02C 1.542(3)
C016 C023 1.545(3)
C016 C026 1.529(3)
C017 H017 0.9800
C017 C01Y 1.530(3)
C018 C02C 1.527(3)
C018 C02F 1.547(3)
C018 C02J 1.527(3)
C019 H01A 0.9700
C019 H01B 0.9700
C019 C025 1.555(3)
C01A H01Z 0.9800
C01A C01E 1.542(3)
C01A C01F 1.510(3)
C01B H01P 0.9800
C01B C01I 1.557(3)
C01C C020 1.529(3)
C01C C02I 1.532(3)
C01D H8AA 0.9600
C01D H 0.9600
C01D HA 0.9600
C01D C01L 1.529(3)
C01E C02N 1.531(3)
C01E C02S 1.537(3)
C01F H01 0.9700
C01F HB 0.9700
C01F C01P 1.552(3)
C01G H01C 0.9700
C01G H01D 0.9700
C01G C01S 1.537(3)
C01H H01Q 0.9600
C01H H01R 0.9600
C01H H01S 0.9600
C01I C01O 1.527(3)
C01I C026 1.551(3)
C01I C02G 1.564(3)
C01J H01T 0.9800
C01J C021 1.557(3)
C01K H0AA 0.9700
C01K HC 0.9700
C01K C02B 1.535(3)
C01L C01R 1.561(3)
C01L C01X 1.560(3)
C01M C02A 1.549(3)
C01M C02V 1.517(3)
C01M C02W 1.541(3)
C01N C01Q 1.546(3)
C01N C02E 1.532(3)
C01N C02U 1.529(3)
C01O H01U 0.9700
C01O H01V 0.9700
C01P H1AA 0.9800
C01Q H01W 0.9800
C01Q C021 1.517(3)
C01R H9AA 0.9800
C01R C029 1.557(3)
C01R C02O 1.551(3)
C01S H01E 0.9700
C01S H01F 0.9700
C01S C02A 1.517(3)
C01T H2AA 0.9600
C01T HD 0.9600
C01T HE 0.9600
C01U H0BA 0.9800
C01U C02R 1.541(3)
C01U C02T 1.517(3)
C01V H01G 0.9700
C01V H01H 0.9700
C01V C022 1.531(3)
C01W H01I 0.9600
C01W H01J 0.9600
C01W H01K 0.9600
C01X H1BA 0.9800
C01X C02T 1.553(3)
C01Y H2BA 0.9700
C01Y HF 0.9700
C01Y C02O 1.530(3)
C01Z H3AA 0.9700
C01Z HG 0.9700
C01Z C02B 1.560(3)
C01Z C02F 1.544(3)
C020 H3BA 0.9700
C020 HH 0.9700
C020 C029 1.536(3)
C021 H02N 0.9700
C021 H02O 0.9700
C022 C028 1.540(3)
C022 C02W 1.571(3)
C023 C02D 1.517(3)
C023 C02G 1.537(3)
C024 H02A 0.9600
C024 H02B 0.9600
C024 H02C 0.9600
C024 C02M 1.539(3)
C025 H025 0.9800
C026 H02P 0.9700
C026 H02Q 0.9700
C027 H027 0.9800
C027 C02B 1.557(3)
C028 H02D 0.9700
C028 H02E 0.9700
C028 C02A 1.524(3)
C029 H4BA 0.9700
C029 HI 0.9700
C02B C02J 1.545(3)
C02C H02 0.9700
C02C HJ 0.9700
C02D H02R 0.9600
C02D H02S 0.9600
C02D H02T 0.9600
C02E H02U 0.9600
C02E H02V 0.9600
C02E H02W 0.9600
C02F C02H 1.517(3)
C02G H02X 0.9700
C02G H02Y 0.9700
C02H H4AA 0.9600
C02H HK 0.9600
C02H HL 0.9600
C02I H5BA 0.9700
C02I HM 0.9700
C02I C02O 1.546(3)
C02J H5AA 0.9700
C02J HN 0.9700
C02K H02F 0.9600
C02K H02G 0.9600
C02K H02H 0.9600
C02K C02M 1.528(3)
C02L H6BA 0.9600
C02L HO 0.9600
C02L HP 0.9600
C02L C02R 1.535(3)
C02N H6AA 0.9600
C02N HQ 0.9600
C02N HR 0.9600
C02O C02Q 1.565(3)
C02P H7BA 0.9600
C02P HS 0.9600
C02P HT 0.9600
C02Q H8BA 0.9700
C02Q HU 0.9700
C02R C02X 1.536(3)
C02S H7AA 0.9600
C02S HV 0.9600
C02S HW 0.9600
C02T H9BA 0.9700
C02T HX 0.9700
C02U H02Z 0.9600
C02U HY 0.9600
C02U HZ 0.9600
C02V H02I 0.9600
C02V H02J 0.9600
C02V H02K 0.9600
C02W H02L 0.9700
C02W H02M 0.9700
C02X H0CA 0.9600
C02X H1CA 0.9600
C02X H2CA 0.9600

loop_
_smtbx_masks_void_nr
_smtbx_masks_void_average_x
_smtbx_masks_void_average_y
_smtbx_masks_void_average_z
_smtbx_masks_void_volume
_smtbx_masks_void_count_electrons
1 -0.082 0.247 0.830 78.7 17.7
2 -0.016 0.333 0.153 7.1 0.9
3 0.082 0.747 0.170 78.7 17.7
4 0.016 0.833 0.847 7.1 0.9
5 0.421 0.140 0.365 22.2 9.1
6 0.417 0.877 0.341 10.2 1.0
7 0.579 0.640 0.635 22.2 9.1
8 0.583 0.377 0.659 10.2 1.0
